data_4323562
loop_
_publ_author_name
'Pingrong Wei'
'David A. Atwood'

_publ_section_title
;
 Bimetallic Borate Derivatives of the Salen Ligands
;
_journal_name_full 'Inorganic Chemistry'
_journal_page_first 4060
_journal_page_last 4065
_journal_paper_doi 10.1021/ic970089i
_journal_volume 36
_journal_year 1997
_chemical_formula_sum 'C25 H36 B2 N2 O6'
_chemical_formula_weight 482.18
_chemical_name_common Salpen{B(OMe)2}2
_chemical_name_systematic
;
 ?
;
_space_group_IT_number 2
_symmetry_cell_setting triclinic
_symmetry_space_group_name_Hall '-P 1'
_symmetry_space_group_name_H-M 'P -1'
_atom_sites_solution_hydrogens geom
_atom_sites_solution_primary direct
_atom_sites_solution_secondary difmap
_audit_creation_method SHELXL
_cell_angle_alpha 109.315(2)
_cell_angle_beta 98.544(2)
_cell_angle_gamma 104.561(2)
_cell_formula_units_Z 2
_cell_length_a 8.6718(9)
_cell_length_b 13.2311(13)
_cell_length_c 13.3266(14)
_cell_measurement_temperature 298(2)
_cell_volume 1351.0(2)
_computing_structure_refinement 'SHELXL-93 (Sheldrick, 1993)'
_computing_structure_solution 'SHELXS-86 (Sheldrick, 1990)'
_diffrn_ambient_temperature 298(2)
_diffrn_measurement_device 'SIEMENS CCD'
_diffrn_radiation_monochromator graphite
_diffrn_radiation_source 'fine-focus sealed tube'
_diffrn_radiation_type MoK\a
_diffrn_radiation_wavelength 0.71073
_diffrn_reflns_av_R_equivalents 0.0338
_diffrn_reflns_av_sigmaI/netI 0.0457
_diffrn_reflns_limit_h_max 11
_diffrn_reflns_limit_h_min -11
_diffrn_reflns_limit_k_max 17
_diffrn_reflns_limit_k_min -16
_diffrn_reflns_limit_l_max 8
_diffrn_reflns_limit_l_min -17
_diffrn_reflns_number 5056
_diffrn_reflns_theta_max 22.49
_diffrn_reflns_theta_min 1.67
_exptl_absorpt_coefficient_mu 0.083
_exptl_crystal_colour pale_yellow
_exptl_crystal_density_diffrn 1.185
_exptl_crystal_description prism
_exptl_crystal_F_000 516
_exptl_crystal_size_max 0.35
_exptl_crystal_size_mid 0.20
_exptl_crystal_size_min 0.06
_refine_diff_density_max 0.209
_refine_diff_density_min -0.191
_refine_diff_density_rms 0.036
_refine_ls_extinction_method none
_refine_ls_goodness_of_fit_all 1.145
_refine_ls_goodness_of_fit_obs 1.211
_refine_ls_matrix_type full
_refine_ls_number_parameters 316
_refine_ls_number_reflns 3260
_refine_ls_number_restraints 0
_refine_ls_restrained_S_all 1.177
_refine_ls_restrained_S_obs 1.211
_refine_ls_R_factor_all 0.1064
_refine_ls_R_factor_obs 0.0719
_refine_ls_shift/esd_max 0.000
_refine_ls_shift/esd_mean 0.000
_refine_ls_structure_factor_coef Fsqd
_refine_ls_weighting_details 'w=1/[\s^2^(Fo^2^)+(0.0251P)^2^+1.3299P] where P=(Fo^2^+2Fc^2^)/3'
_refine_ls_weighting_scheme calc
_refine_ls_wR_factor_all 0.1556
_refine_ls_wR_factor_obs 0.1346
_reflns_number_observed 2330
_reflns_number_total 3289
_reflns_observed_criterion >2sigma(I)
_cod_data_source_file ic970089i_5.cif
_cod_data_source_block j
_cod_depositor_comments
;
The following automatic conversions were performed:

'_refine_ls_weighting_scheme' value 'calc
w=1/[\s^2^(Fo^2^)+(0.0251P)^2^+1.3299P] where P=(Fo^2^+2Fc^2^)/3' was
changed to 'calc'. New tag '_refine_ls_weighting_details' was
created. The value of the new tag was set to
'w=1/[\s^2^(Fo^2^)+(0.0251P)^2^+1.3299P] where P=(Fo^2^+2Fc^2^)/3'.

Automatic conversion script
Id: cif_fix_values 3143 2015-03-26 13:38:13Z robertas 
;
_cod_database_code 4323562

loop_
_symmetry_equiv_pos_as_xyz
'x, y, z'
'-x, -y, -z'

loop_
_atom_site_aniso_label
_atom_site_aniso_U_11
_atom_site_aniso_U_22
_atom_site_aniso_U_33
_atom_site_aniso_U_23
_atom_site_aniso_U_13
_atom_site_aniso_U_12
B1 0.074(4) 0.060(3) 0.068(4) 0.028(3) 0.006(3) 0.022(3)
B2 0.061(3) 0.060(3) 0.063(3) 0.034(3) 0.013(3) 0.021(3)
O1 0.095(2) 0.081(2) 0.071(2) 0.031(2) 0.025(2) 0.021(2)
O2 0.060(2) 0.080(2) 0.087(2) 0.040(2) -0.001(2) 0.011(2)
O3 0.061(2) 0.091(2) 0.078(2) 0.043(2) 0.027(2) 0.027(2)
O4 0.059(2) 0.078(2) 0.067(2) 0.034(2) 0.017(2) 0.028(2)
O5 0.083(2) 0.078(2) 0.087(2) 0.049(2) 0.019(2) 0.034(2)
O6 0.072(2) 0.060(2) 0.086(2) 0.042(2) -0.007(2) 0.013(2)
N1 0.058(2) 0.049(2) 0.069(2) 0.029(2) 0.013(2) 0.017(2)
N2 0.063(2) 0.049(2) 0.071(2) 0.027(2) 0.013(2) 0.017(2)
C1 0.106(4) 0.098(4) 0.099(4) 0.060(4) 0.044(3) 0.031(3)
C2 0.163(7) 0.134(6) 0.134(6) 0.066(5) 0.085(5) 0.061(5)
C3 0.096(5) 0.164(7) 0.141(6) 0.088(5) -0.036(4) -0.029(5)
C4 0.092(5) 0.174(7) 0.155(7) 0.043(6) 0.000(5) 0.035(5)
C5 0.093(4) 0.146(6) 0.125(5) 0.058(5) 0.054(4) 0.049(4)
C6 0.116(6) 0.258(10) 0.147(7) 0.025(7) 0.073(6) 0.053(6)
C7 0.084(4) 0.097(4) 0.084(4) 0.033(3) 0.024(3) 0.042(3)
C8 0.099(5) 0.184(7) 0.156(6) 0.098(5) 0.067(4) 0.077(5)
C9 0.054(3) 0.057(3) 0.099(4) 0.040(3) 0.019(3) 0.017(2)
C10 0.075(4) 0.065(3) 0.129(5) 0.046(3) 0.023(3) 0.028(3)
C11 0.067(4) 0.062(4) 0.175(7) 0.049(4) 0.036(4) 0.022(3)
C12 0.079(4) 0.059(3) 0.134(6) 0.016(3) 0.049(4) 0.016(3)
C13 0.077(3) 0.063(3) 0.090(4) 0.029(3) 0.033(3) 0.010(3)
C14 0.053(3) 0.046(2) 0.077(3) 0.025(2) 0.016(2) 0.011(2)
C15 0.054(3) 0.051(3) 0.067(3) 0.033(2) 0.003(2) 0.004(2)
C16 0.063(3) 0.060(3) 0.095(4) 0.038(3) 0.022(3) 0.025(2)
C17 0.072(3) 0.060(3) 0.096(4) 0.038(3) 0.032(3) 0.028(2)
C18 0.079(3) 0.058(3) 0.080(3) 0.030(3) 0.023(3) 0.023(2)
C19 0.075(3) 0.070(3) 0.084(3) 0.050(3) 0.022(3) 0.030(3)
C20 0.070(3) 0.062(3) 0.065(3) 0.035(2) 0.011(2) 0.024(2)
C21 0.061(3) 0.061(3) 0.069(3) 0.030(3) 0.012(2) 0.020(2)
C22 0.083(4) 0.070(3) 0.093(4) 0.040(3) 0.002(3) 0.019(3)
C23 0.092(4) 0.083(4) 0.102(4) 0.031(3) -0.014(3) 0.018(3)
C24 0.112(5) 0.096(4) 0.085(4) 0.030(4) -0.021(3) 0.031(4)
C25 0.105(4) 0.083(4) 0.076(4) 0.038(3) -0.002(3) 0.034(3)

loop_
_atom_site_label
_atom_site_type_symbol
_atom_site_fract_x
_atom_site_fract_y
_atom_site_fract_z
_atom_site_U_iso_or_equiv
_atom_site_thermal_displace_type
_atom_site_occupancy
_atom_site_calc_flag
_atom_site_refinement_flags
_atom_site_disorder_group
B1 B 0.1919(7) 0.7910(4) 0.2761(5) 0.0678(15) Uani 1 d . .
B2 B 0.2626(6) 1.2252(4) 0.1620(4) 0.0579(13) Uani 1 d . .
O1 O 0.1263(4) 0.8242(3) 0.3677(3) 0.0826(9) Uani 1 d . .
O2 O 0.3444(4) 0.8723(3) 0.2862(3) 0.0780(9) Uani 1 d . .
O3 O 0.2886(4) 1.1851(3) 0.0560(2) 0.0716(9) Uani 1 d . .
O4 O 0.0967(3) 1.2245(2) 0.1485(2) 0.0646(8) Uani 1 d . .
O5 O 0.2032(4) 0.6758(3) 0.2514(3) 0.0765(9) Uani 1 d . .
O6 O 0.3821(4) 1.3374(2) 0.2337(3) 0.0739(9) Uani 1 d . .
N1 N 0.0736(4) 0.7837(3) 0.1663(3) 0.0572(9) Uani 1 d . .
N2 N 0.2870(4) 1.1381(3) 0.2200(3) 0.0606(9) Uani 1 d . .
C1 C -0.0137(7) 0.7488(5) 0.3779(5) 0.094(2) Uani 1 d . .
H1A H 0.0123(7) 0.6832(5) 0.3828(5) 0.112 Uiso 1 calc R .
H1B H -0.1037(7) 0.7232(5) 0.3132(5) 0.112 Uiso 1 calc R .
C2 C -0.0650(9) 0.8056(5) 0.4774(5) 0.132(2) Uani 1 d . .
H2A H -0.1596(9) 0.7536(5) 0.4831(5) 0.198 Uiso 1 calc R .
H2B H -0.0921(9) 0.8700(5) 0.4720(5) 0.198 Uiso 1 calc R .
H2C H 0.0237(9) 0.8301(5) 0.5414(5) 0.198 Uiso 1 calc R .
C3 C 0.4890(8) 0.8776(6) 0.3547(6) 0.147(3) Uani 1 d . .
H3A H 0.5042(8) 0.8040(6) 0.3290(6) 0.177 Uiso 1 calc R .
H3B H 0.4747(8) 0.8940(6) 0.4286(6) 0.177 Uiso 1 calc R .
C4 C 0.6361(8) 0.9616(6) 0.3588(6) 0.151(3) Uani 1 d . .
H4A H 0.7291(8) 0.9603(6) 0.4068(6) 0.227 Uiso 1 calc R .
H4B H 0.6237(8) 1.0352(6) 0.3861(6) 0.227 Uiso 1 calc R .
H4C H 0.6533(8) 0.9451(6) 0.2864(6) 0.227 Uiso 1 calc R .
C5 C 0.4497(7) 1.1867(6) 0.0484(5) 0.114(2) Uani 1 d . .
H5A H 0.5217(7) 1.2646(6) 0.0802(5) 0.137 Uiso 1 calc R .
H5B H 0.4881(7) 1.1476(6) 0.0918(5) 0.137 Uiso 1 calc R .
C6 C 0.4627(9) 1.1375(8) -0.0574(6) 0.185(4) Uani 1 d . .
H6A H 0.5751(9) 1.1417(8) -0.0561(6) 0.277 Uiso 1 calc R .
H6B H 0.4278(9) 1.1769(8) -0.1007(6) 0.277 Uiso 1 calc R .
H6C H 0.3941(9) 1.0597(8) -0.0890(6) 0.277 Uiso 1 calc R .
C7 C 0.0462(6) 1.2758(4) 0.2432(4) 0.0862(15) Uani 1 d . .
H7A H 0.0835(6) 1.3571(4) 0.2643(4) 0.103 Uiso 1 calc R .
H7B H 0.0969(6) 1.2593(4) 0.3033(4) 0.103 Uiso 1 calc R .
C8 C -0.1339(7) 1.2349(6) 0.2239(6) 0.127(2) Uani 1 d . .
H8A H -0.1642(7) 1.2713(6) 0.2897(6) 0.191 Uiso 1 calc R .
H8B H -0.1708(7) 1.1546(6) 0.2043(6) 0.191 Uiso 1 calc R .
H8C H -0.1842(7) 1.2523(6) 0.1653(6) 0.191 Uiso 1 calc R .
C9 C 0.2214(5) 0.6172(4) 0.1534(5) 0.0679(13) Uani 1 d . .
C10 C 0.2911(6) 0.5316(4) 0.1429(5) 0.087(2) Uani 1 d . .
H10A H 0.3252(6) 0.5156(4) 0.2038(5) 0.104 Uiso 1 calc R .
C11 C 0.3091(7) 0.4721(5) 0.0445(7) 0.100(2) Uani 1 d . .
H11A H 0.3579(7) 0.4160(5) 0.0389(7) 0.119 Uiso 1 calc R .
C12 C 0.2576(7) 0.4914(4) -0.0484(6) 0.095(2) Uani 1 d . .
H12A H 0.2734(7) 0.4500(4) -0.1153(6) 0.114 Uiso 1 calc R .
C13 C 0.1821(6) 0.5731(4) -0.0410(4) 0.0784(14) Uani 1 d . .
H13A H 0.1438(6) 0.5853(4) -0.1035(4) 0.094 Uiso 1 calc R .
C14 C 0.1636(5) 0.6367(3) 0.0596(4) 0.0592(11) Uani 1 d . .
C15 C 0.0759(5) 0.7173(3) 0.0719(4) 0.0585(11) Uani 1 d . .
H15A H 0.0190(5) 0.7213(3) 0.0091(4) 0.070 Uiso 1 calc R .
C16 C -0.0314(5) 0.8564(3) 0.1726(4) 0.0697(13) Uani 1 d . .
H16A H -0.1111(5) 0.8381(3) 0.2131(4) 0.084 Uiso 1 calc R .
H16B H -0.0916(5) 0.8410(3) 0.0989(4) 0.084 Uiso 1 calc R .
C17 C 0.0672(6) 0.9810(3) 0.2281(4) 0.0712(13) Uani 1 d . .
H17A H -0.0078(6) 1.0249(3) 0.2369(4) 0.085 Uiso 1 calc R .
H17B H 0.1310(6) 0.9959(3) 0.3007(4) 0.085 Uiso 1 calc R .
C18 C 0.1818(6) 1.0183(3) 0.1632(4) 0.0707(13) Uani 1 d . .
H18A H 0.2516(6) 0.9708(3) 0.1500(4) 0.085 Uiso 1 calc R .
H18B H 0.1173(6) 1.0078(3) 0.0924(4) 0.085 Uiso 1 calc R .
C19 C 0.3982(6) 1.1681(4) 0.3093(4) 0.0690(13) Uani 1 d . .
H19A H 0.4065(6) 1.1138(4) 0.3378(4) 0.083 Uiso 1 calc R .
C20 C 0.5082(5) 1.2795(4) 0.3660(4) 0.0630(12) Uani 1 d . .
C21 C 0.4974(5) 1.3612(4) 0.3235(4) 0.0626(12) Uani 1 d . .
C22 C 0.6099(6) 1.4693(4) 0.3755(4) 0.0832(15) Uani 1 d . .
H22A H 0.6051(6) 1.5239(4) 0.3467(4) 0.100 Uiso 1 calc R .
C23 C 0.7287(7) 1.4962(5) 0.4695(5) 0.100(2) Uani 1 d . .
H23A H 0.8037(7) 1.5690(5) 0.5038(5) 0.120 Uiso 1 calc R .
C24 C 0.7376(8) 1.4161(5) 0.5134(5) 0.105(2) Uani 1 d . .
H24A H 0.8167(8) 1.4351(5) 0.5778(5) 0.126 Uiso 1 calc R .
C25 C 0.6297(7) 1.3094(5) 0.4617(4) 0.088(2) Uani 1 d . .
H25A H 0.6369(7) 1.2552(5) 0.4906(4) 0.105 Uiso 1 calc R .

loop_
_atom_type_symbol
_atom_type_description
_atom_type_scat_dispersion_real
_atom_type_scat_dispersion_imag
_atom_type_scat_source
C C 0.0033 0.0016 'International Tables Vol C Tables 4.2.6.8 and 6.1.1.4'
H H 0.0000 0.0000 'International Tables Vol C Tables 4.2.6.8 and 6.1.1.4'
B B 0.0013 0.0007 'International Tables Vol C Tables 4.2.6.8 and 6.1.1.4'
N N 0.0061 0.0033 'International Tables Vol C Tables 4.2.6.8 and 6.1.1.4'
O O 0.0106 0.0060 'International Tables Vol C Tables 4.2.6.8 and 6.1.1.4'

loop_
_geom_angle_atom_site_label_1
_geom_angle_atom_site_label_2
_geom_angle_atom_site_label_3
_geom_angle
_geom_angle_site_symmetry_1
_geom_angle_site_symmetry_3
_geom_angle_publ_flag
O1 B1 O2 113.0(4) . . ?
O1 B1 O5 110.7(4) . . ?
O2 B1 O5 112.9(4) . . ?
O1 B1 N1 111.4(4) . . ?
O2 B1 N1 102.8(4) . . ?
O5 B1 N1 105.5(4) . . ?
O3 B2 O4 107.1(4) . . ?
O3 B2 O6 112.7(4) . . ?
O4 B2 O6 112.8(4) . . ?
O3 B2 N2 108.4(4) . . ?
O4 B2 N2 108.8(3) . . ?
O6 B2 N2 106.8(3) . . ?
B1 O1 C1 120.8(4) . . ?
C3 O2 B1 118.4(4) . . ?
B2 O3 C5 117.6(4) . . ?
C7 O4 B2 118.1(4) . . ?
C9 O5 B1 120.0(4) . . ?
C21 O6 B2 126.9(3) . . ?
C15 N1 C16 119.2(4) . . ?
C15 N1 B1 119.7(4) . . ?
C16 N1 B1 121.1(4) . . ?
C19 N2 C18 119.6(4) . . ?
C19 N2 B2 122.7(4) . . ?
C18 N2 B2 117.6(4) . . ?
O1 C1 C2 110.5(5) . . ?
O2 C3 C4 114.3(6) . . ?
C6 C5 O3 114.2(6) . . ?
O4 C7 C8 111.5(5) . . ?
O5 C9 C10 119.5(5) . . ?
O5 C9 C14 121.1(4) . . ?
C10 C9 C14 119.3(5) . . ?
C11 C10 C9 119.8(6) . . ?
C10 C11 C12 122.1(6) . . ?
C11 C12 C13 119.2(6) . . ?
C12 C13 C14 120.0(5) . . ?
C13 C14 C9 119.5(4) . . ?
C13 C14 C15 122.8(4) . . ?
C9 C14 C15 117.5(4) . . ?
N1 C15 C14 122.2(4) . . ?
N1 C16 C17 112.3(3) . . ?
C18 C17 C16 112.1(4) . . ?
N2 C18 C17 112.6(4) . . ?
N2 C19 C20 123.2(4) . . ?
C21 C20 C25 119.1(4) . . ?
C21 C20 C19 118.8(4) . . ?
C25 C20 C19 122.1(4) . . ?
O6 C21 C22 119.4(4) . . ?
O6 C21 C20 121.3(4) . . ?
C22 C21 C20 119.3(4) . . ?
C23 C22 C21 120.3(5) . . ?
C22 C23 C24 120.6(5) . . ?
C25 C24 C23 119.4(5) . . ?
C24 C25 C20 121.3(5) . . ?

loop_
_geom_bond_atom_site_label_1
_geom_bond_atom_site_label_2
_geom_bond_distance
_geom_bond_site_symmetry_2
_geom_bond_publ_flag
B1 O1 1.409(6) . ?
B1 O2 1.435(6) . ?
B1 O5 1.480(6) . ?
B1 N1 1.616(6) . ?
B2 O3 1.410(6) . ?
B2 O4 1.421(5) . ?
B2 O6 1.478(6) . ?
B2 N2 1.623(5) . ?
O1 C1 1.421(6) . ?
O2 C3 1.408(6) . ?
O3 C5 1.411(6) . ?
O4 C7 1.410(5) . ?
O5 C9 1.337(5) . ?
O6 C21 1.329(5) . ?
N1 C15 1.281(5) . ?
N1 C16 1.474(5) . ?
N2 C19 1.286(5) . ?
N2 C18 1.481(5) . ?
C1 C2 1.485(7) . ?
C3 C4 1.446(8) . ?
C5 C6 1.378(8) . ?
C7 C8 1.470(7) . ?
C9 C10 1.389(6) . ?
C9 C14 1.405(6) . ?
C10 C11 1.343(8) . ?
C11 C12 1.379(8) . ?
C12 C13 1.382(7) . ?
C13 C14 1.384(6) . ?
C14 C15 1.439(6) . ?
C16 C17 1.514(6) . ?
C17 C18 1.507(6) . ?
C19 C20 1.413(6) . ?
C20 C21 1.393(5) . ?
C20 C25 1.397(6) . ?
C21 C22 1.385(6) . ?
C22 C23 1.377(6) . ?
C23 C24 1.383(7) . ?
C24 C25 1.358(7) . ?
